data_7206037
loop_
_publ_author_name
Nonappa,
'Ahonen, Kari'
'Lahtinen, Manu'
'Kolehmainen, Erkki'

_publ_section_title
;
 Cyclic dipeptides: catalyst/promoter-free, rapid and environmentally
 benign cyclization of free amino acids
;
_journal_issue 5
_journal_name_full 'Green Chemistry'
_journal_page_first 1203
_journal_paper_doi 10.1039/c1gc15043j
_journal_volume 13
_journal_year 2011
_chemical_formula_moiety 'C4 H6 N2 O2'
_chemical_formula_sum 'C4 H6 N2 O2'
_chemical_formula_weight 114.11
_chemical_name_systematic
;
?
;
_space_group_IT_number 14
_symmetry_cell_setting monoclinic
_symmetry_Int_Tables_number 14
_symmetry_space_group_name_Hall '-P 2ybc'
_symmetry_space_group_name_H-M 'P 1 21/c 1'
_atom_sites_solution_hydrogens geom
_atom_sites_solution_primary direct
_atom_sites_solution_secondary difmap
_audit_creation_method SHELXL-97
_cell_angle_alpha 90.00
_cell_angle_beta 96.461(8)
_cell_angle_gamma 90.00
_cell_formula_units_Z 2
_cell_length_a 3.9045(4)
_cell_length_b 11.5645(17)
_cell_length_c 5.1679(7)
_cell_measurement_reflns_used 499
_cell_measurement_temperature 123(2)
_cell_measurement_theta_max 28.283
_cell_measurement_theta_min 0.407
_cell_volume 231.87(5)
_computing_cell_refinement DENZO-SMN
_computing_data_collection Collect
_computing_data_reduction DENZO-SMN
_computing_molecular_graphics 'Mercury 2.3'
_computing_publication_material 'SHELXL-97 (Sheldrick, 2008)'
_computing_structure_refinement 'SHELXL-97 (Sheldrick, 2008)'
_computing_structure_solution 'SHELXS97 or SIR2002'
_diffrn_ambient_temperature 123(2)
_diffrn_detector_area_resol_mean 9
_diffrn_measured_fraction_theta_full 0.994
_diffrn_measured_fraction_theta_max 0.973
_diffrn_measurement_device_type 'Kappa APEX II'
_diffrn_measurement_method '\f and \w scans'
_diffrn_radiation_monochromator graphite
_diffrn_radiation_source 'fine-focus sealed tube'
_diffrn_radiation_type MoK\a
_diffrn_radiation_wavelength 0.71073
_diffrn_reflns_av_R_equivalents 0.0258
_diffrn_reflns_av_sigmaI/netI 0.0314
_diffrn_reflns_limit_h_max 5
_diffrn_reflns_limit_h_min -4
_diffrn_reflns_limit_k_max 9
_diffrn_reflns_limit_k_min -15
_diffrn_reflns_limit_l_max 6
_diffrn_reflns_limit_l_min -6
_diffrn_reflns_number 1467
_diffrn_reflns_theta_full 27.00
_diffrn_reflns_theta_max 28.50
_diffrn_reflns_theta_min 3.52
_diffrn_standards_decay_% 0
_diffrn_standards_interval_count 0
_diffrn_standards_interval_time 0
_diffrn_standards_number 0
_exptl_absorpt_coefficient_mu 0.133
_exptl_absorpt_correction_T_max 0.8621
_exptl_absorpt_correction_T_min 0.7456
_exptl_absorpt_correction_type multi-scan
_exptl_absorpt_process_details 'SADABS (Sheldrick, G. M., 1995)'
_exptl_crystal_colour colorless
_exptl_crystal_density_diffrn 1.634
_exptl_crystal_density_method 'not measured'
_exptl_crystal_description block
_exptl_crystal_F_000 120
_exptl_crystal_size_max 0.30
_exptl_crystal_size_mid 0.24
_exptl_crystal_size_min 0.24
_refine_diff_density_max 0.284
_refine_diff_density_min -0.196
_refine_diff_density_rms 0.049
_refine_ls_extinction_method none
_refine_ls_goodness_of_fit_ref 1.083
_refine_ls_hydrogen_treatment mixed
_refine_ls_matrix_type full
_refine_ls_number_parameters 41
_refine_ls_number_reflns 570
_refine_ls_number_restraints 0
_refine_ls_restrained_S_all 1.083
_refine_ls_R_factor_all 0.0417
_refine_ls_R_factor_gt 0.0367
_refine_ls_shift/su_max 0.001
_refine_ls_shift/su_mean 0.000
_refine_ls_structure_factor_coef Fsqd
_refine_ls_weighting_details 'calc w=1/[\s^2^(Fo^2^)+(0.0293P)^2^+0.1221P] where P=(Fo^2^+2Fc^2^)/3'
_refine_ls_weighting_scheme calc
_refine_ls_wR_factor_gt 0.0852
_refine_ls_wR_factor_ref 0.0875
_reflns_number_gt 509
_reflns_number_total 570
_reflns_threshold_expression >2\s(I)
_cod_data_source_file c1gc15043j.txt
_cod_data_source_block sodu142
_cod_depositor_comments
;
The following automatic conversions were performed:
'_symmetry_cell_setting' value 'Monoclinic' changed to 'monoclinic'
according to '/home/saulius/struct/CIF-dictionaries/cif_core.dic'
dictionary named 'cif_core.dic' version 2.4.1 from 2010-06-29.

Automatic conversion script
Id: cif_fix_enum 1555 2011-01-17 13:19:09Z saulius 
;
_cod_original_sg_symbol_H-M 'P 21/c'
_cod_database_code 7206037

loop_
_symmetry_equiv_pos_as_xyz
'x, y, z'
'-x, y+1/2, -z+1/2'
'-x, -y, -z'
'x, -y-1/2, z-1/2'

loop_
_atom_site_label
_atom_site_type_symbol
_atom_site_fract_x
_atom_site_fract_y
_atom_site_fract_z
_atom_site_U_iso_or_equiv
_atom_site_adp_type
_atom_site_occupancy
_atom_site_symmetry_multiplicity
_atom_site_calc_flag
_atom_site_refinement_flags
_atom_site_disorder_assembly
_atom_site_disorder_group
H3 H 0.690(4) -0.0724(16) 0.138(3) 0.024(4) Uiso 1 1 d . . .
O1 O 0.5940(2) 0.13328(8) 0.16807(18) 0.0198(3) Uani 1 1 d . . .
C4 C 0.9828(3) 0.12390(10) 0.5531(2) 0.0160(3) Uani 1 1 d . . .
H4A H 1.1377 0.1836 0.4932 0.019 Uiso 1 1 calc R . .
H4B H 0.8193 0.1634 0.6569 0.019 Uiso 1 1 calc R . .
C2 C 0.7819(3) 0.06977(11) 0.3185(2) 0.0155(3) Uani 1 1 d . . .
N3 N 0.8114(3) -0.04301(9) 0.2787(2) 0.0169(3) Uani 1 1 d . . .

loop_
_atom_site_aniso_label
_atom_site_aniso_U_11
_atom_site_aniso_U_22
_atom_site_aniso_U_33
_atom_site_aniso_U_23
_atom_site_aniso_U_13
_atom_site_aniso_U_12
O1 0.0240(5) 0.0161(5) 0.0180(5) 0.0015(3) -0.0041(4) 0.0010(3)
C4 0.0179(6) 0.0131(6) 0.0161(6) -0.0008(5) -0.0016(4) 0.0006(4)
C2 0.0158(6) 0.0172(6) 0.0135(6) 0.0003(5) 0.0017(4) -0.0012(5)
N3 0.0209(6) 0.0152(6) 0.0134(5) -0.0016(4) -0.0030(4) -0.0008(4)

loop_
_atom_type_symbol
_atom_type_description
_atom_type_scat_dispersion_real
_atom_type_scat_dispersion_imag
_atom_type_scat_source
C C 0.0033 0.0016 'International Tables Vol C Tables 4.2.6.8 and 6.1.1.4'
H H 0.0000 0.0000 'International Tables Vol C Tables 4.2.6.8 and 6.1.1.4'
N N 0.0061 0.0033 'International Tables Vol C Tables 4.2.6.8 and 6.1.1.4'
O O 0.0106 0.0060 'International Tables Vol C Tables 4.2.6.8 and 6.1.1.4'

loop_
_geom_angle_atom_site_label_1
_geom_angle_atom_site_label_2
_geom_angle_atom_site_label_3
_geom_angle
_geom_angle_site_symmetry_1
_geom_angle_site_symmetry_3
_geom_angle_publ_flag
N3 C4 C2 114.61(10) 3_756 . ?
N3 C4 H4A 108.6 3_756 . ?
C2 C4 H4A 108.6 . . ?
N3 C4 H4B 108.6 3_756 . ?
C2 C4 H4B 108.6 . . ?
H4A C4 H4B 107.6 . . ?
O1 C2 N3 122.53(12) . . ?
O1 C2 C4 118.31(11) . . ?
N3 C2 C4 119.16(11) . . ?
C2 N3 C4 126.21(10) . 3_756 ?
C2 N3 H3 117.0(11) . . ?
C4 N3 H3 116.8(11) 3_756 . ?

loop_
_geom_bond_atom_site_label_1
_geom_bond_atom_site_label_2
_geom_bond_distance
_geom_bond_site_symmetry_2
_geom_bond_publ_flag
O1 C2 1.2465(15) . ?
C4 N3 1.4556(15) 3_756 ?
C4 C2 1.5044(17) . ?
C4 H4A 0.9900 . ?
C4 H4B 0.9900 . ?
C2 N3 1.3273(17) . ?
N3 C4 1.4556(15) 3_756 ?
N3 H3 0.889(18) . ?

loop_
_geom_torsion_atom_site_label_1
_geom_torsion_atom_site_label_2
_geom_torsion_atom_site_label_3
_geom_torsion_atom_site_label_4
_geom_torsion
_geom_torsion_site_symmetry_1
_geom_torsion_site_symmetry_2
_geom_torsion_site_symmetry_3
_geom_torsion_site_symmetry_4
_geom_torsion_publ_flag
N3 C4 C2 O1 178.56(11) 3_756 . . . ?
N3 C4 C2 N3 -1.62(18) 3_756 . . . ?
O1 C2 N3 C4 -178.36(12) . . . 3_756 ?
C4 C2 N3 C4 1.8(2) . . . 3_756 ?
